data_7061283
loop_
_publ_author_name
'Lamola, Jairus L.'
'Adeyinka, Adedapo S.'
'Malan, Frederick P.'
'Moshapo, Paseka T.'
'Holzapfel, Cedric W.'
'Maumela, Munaka Christopher'

_publ_section_title
;
 Exploring steric and electronic parameters of biaryl phosphacycles
;
_journal_issue 10
_journal_name_full 'New Journal of Chemistry'
_journal_page_first 4677
_journal_page_last 4686
_journal_paper_doi 10.1039/D1NJ05769C
_journal_volume 46
_journal_year 2022
_chemical_formula_moiety 'C20 H27 P Se'
_chemical_formula_sum 'C20 H27 P Se'
_chemical_formula_weight 377.37
_space_group_crystal_system monoclinic
_space_group_IT_number 14
_space_group_name_Hall '-P 2ybc'
_space_group_name_H-M_alt 'P 1 21/c 1'
_atom_sites_solution_hydrogens geom
_atom_sites_solution_primary iterative
_audit_creation_date 2020-11-06
_audit_creation_method
;
Olex2 1.3
(compiled 2019.09.11 svn.r3662 for OlexSys, GUI svn.r5938)
;
_audit_update_record
;
2020-12-22 deposited with the CCDC.	2022-02-02 downloaded from the CCDC.
;
_cell_angle_alpha 90
_cell_angle_beta 91.7860(10)
_cell_angle_gamma 90
_cell_formula_units_Z 8
_cell_length_a 15.8601(2)
_cell_length_b 17.0706(2)
_cell_length_c 14.00900(10)
_cell_measurement_reflns_used 28272
_cell_measurement_temperature 150.00(10)
_cell_measurement_theta_max 76.2520
_cell_measurement_theta_min 2.6240
_cell_volume 3790.97(7)
_computing_cell_refinement 'CrysAlisPro 1.171.40.82a (Rigaku OD, 2020)'
_computing_data_collection 'CrysAlisPro 1.171.40.82a (Rigaku OD, 2020)'
_computing_data_reduction 'CrysAlisPro 1.171.40.82a (Rigaku OD, 2020)'
_computing_molecular_graphics 'Olex2 1.3 (Dolomanov et al., 2009)'
_computing_publication_material 'Olex2 1.3 (Dolomanov et al., 2009)'
_computing_structure_refinement 'ShelXL 2018/3 (Sheldrick, 2015)'
_computing_structure_solution 'olex2.solve 1.3 (Bourhis et al., 2015)'
_diffrn_ambient_environment N~2~
_diffrn_ambient_temperature 150.00(10)
_diffrn_detector 'Hybrid Pixel Array Detector'
_diffrn_detector_area_resol_mean 10.0000
_diffrn_detector_type HyPix
_diffrn_measured_fraction_theta_full 0.994
_diffrn_measured_fraction_theta_max 0.965
_diffrn_measurement_details
;
List of Runs (angles in degrees, time in seconds):

  # Type    Start    End  Width  t~exp~   \w     \q     \k     \f   Frames
#--------------------------------------------------------------------------
  1  \w     34.00 120.00   0.50    0.05    --   47.20  52.00 160.00  172
  2  \w     84.00 110.00   0.50    0.15    --  104.75  77.00-180.00   52
  3  \w    121.00 162.00   0.50    0.15    --  104.75  77.00-180.00   82
  4  \w    133.00 159.00   0.50    0.15    --  104.75  61.00-180.00   52
  5  \w     88.00 116.00   0.50    0.15    --  104.75  61.00-180.00   56
  6  \w     99.00 159.00   0.50    0.15    --  104.75  30.00 -90.00  120
  7  \w     91.00 168.00   0.50    0.15    --  104.75  15.00-120.00  154
  8  \w    115.00 175.00   0.50    0.15    --  104.75  45.00  60.00  120
  9  \w     92.00 176.00   0.50    0.15    --  104.75  45.00  90.00  168
 10  \w     91.00 177.00   0.50    0.15    --  104.75  52.00 160.00  172
 11  \w     80.00 177.00   0.50    0.15    --  104.75 125.00  60.00  194
 12  \w     48.00  80.00   0.50    0.15    --  104.75 -61.00  60.00   64
 13  \w     32.00  64.00   0.50    0.15    --  104.75 -52.00  15.00   64
 14  \w    -24.00  61.00   0.50    0.05    --   47.20 -52.00  15.00  170
 15  \w     42.00  80.00   0.50    0.15    --  104.75 -61.00-120.00   76
 16  \w     18.00  95.00   0.50    0.05    --   47.20-125.00-180.00  154
 17  \w     54.00  80.00   0.50    0.15    --  104.75 -94.00 -90.00   52
 18  \w     45.00  88.00   0.50    0.15    --  104.75 -94.00 -30.00   86
 19  \w     -4.00  28.00   0.50    0.05    --  -47.20  19.00 -60.00   64
 20  \w    -55.00  25.00   0.50    0.05    --  -47.20  52.00 160.00  160
 21  \w    -55.00 -29.00   0.50    0.15    -- -102.00  52.00 160.00   52
 22  \w    -72.00 -29.00   0.50    0.15    -- -102.00  61.00 120.00   86
 23  \w    -71.00 -29.00   0.50    0.15    -- -102.00  61.00 -60.00   84
 24  \w    -57.00 -29.00   0.50    0.15    -- -102.00  61.00-180.00   56
 25  \w   -120.00 -33.00   0.50    0.05    --  -47.20 -52.00  15.00  174
 26  \w   -174.00 -88.00   0.50    0.15    -- -102.00 -52.00  15.00  172
 27  \w   -168.00-111.00   0.50    0.15    -- -102.00 -15.00  60.00  114
 28  \w   -174.00-108.00   0.50    0.15    -- -102.00 -45.00 -90.00  132
 29  \w   -175.00 -84.00   0.50    0.15    -- -102.00 -94.00   0.00  182
 30  \w   -120.00 -74.00   0.50    0.05    --  -47.20-125.00  90.00   92
 31  \w   -174.00-147.00   0.50    0.15    -- -102.00-125.00-180.00   54
 32  \w   -119.00 -93.00   0.50    0.15    -- -102.00-125.00-180.00   52
;
_diffrn_measurement_device 'four-circle diffractometer'
_diffrn_measurement_device_type 'XtaLAB Synergy R, DW system, HyPix'
_diffrn_measurement_method '\w scans'
_diffrn_orient_matrix_type 'CrysAlisPro convention (1999,Acta A55,543-557)'
_diffrn_orient_matrix_UB_11 0.0860916000
_diffrn_orient_matrix_UB_12 0.0022974000
_diffrn_orient_matrix_UB_13 0.0539165000
_diffrn_orient_matrix_UB_21 -0.0363511000
_diffrn_orient_matrix_UB_22 0.0569764000
_diffrn_orient_matrix_UB_23 0.0734800000
_diffrn_orient_matrix_UB_31 -0.0267237000
_diffrn_orient_matrix_UB_32 -0.0699686000
_diffrn_orient_matrix_UB_33 0.0615636000
_diffrn_radiation_monochromator mirror
_diffrn_radiation_probe x-ray
_diffrn_radiation_type 'Cu K\a'
_diffrn_radiation_wavelength 1.54184
_diffrn_reflns_av_R_equivalents 0.0320
_diffrn_reflns_av_unetI/netI 0.0226
_diffrn_reflns_Laue_measured_fraction_full 0.994
_diffrn_reflns_Laue_measured_fraction_max 0.965
_diffrn_reflns_limit_h_max 19
_diffrn_reflns_limit_h_min -19
_diffrn_reflns_limit_k_max 18
_diffrn_reflns_limit_k_min -21
_diffrn_reflns_limit_l_max 17
_diffrn_reflns_limit_l_min -17
_diffrn_reflns_number 33486
_diffrn_reflns_point_group_measured_fraction_full 0.994
_diffrn_reflns_point_group_measured_fraction_max 0.965
_diffrn_reflns_theta_full 67.684
_diffrn_reflns_theta_max 76.430
_diffrn_reflns_theta_min 2.787
_diffrn_source 'Rotating-anode X-ray tube'
_diffrn_source_type 'Rigaku (Cu) X-ray Source'
_exptl_absorpt_coefficient_mu 3.419
_exptl_absorpt_correction_T_max 1.00000
_exptl_absorpt_correction_T_min 0.86540
_exptl_absorpt_correction_type multi-scan
_exptl_absorpt_process_details
;
CrysAlisPro 1.171.40.82a (Rigaku Oxford Diffraction, 2020)
Empirical absorption correction using spherical harmonics,
implemented in SCALE3 ABSPACK scaling algorithm.
;
_exptl_crystal_colour colourless
_exptl_crystal_density_diffrn 1.327
_exptl_crystal_description block
_exptl_crystal_F_000 1573
_exptl_crystal_size_max 0.284
_exptl_crystal_size_mid 0.246
_exptl_crystal_size_min 0.157
_refine_diff_density_max 0.607
_refine_diff_density_min -0.673
_refine_diff_density_rms 0.096
_refine_ls_extinction_method none
_refine_ls_goodness_of_fit_ref 1.095
_refine_ls_hydrogen_treatment constr
_refine_ls_matrix_type full
_refine_ls_number_parameters 409
_refine_ls_number_reflns 7673
_refine_ls_number_restraints 0
_refine_ls_restrained_S_all 1.095
_refine_ls_R_factor_all 0.0363
_refine_ls_R_factor_gt 0.0337
_refine_ls_shift/su_max 0.001
_refine_ls_shift/su_mean 0.000
_refine_ls_structure_factor_coef Fsqd
_refine_ls_weighting_details 'w=1/[\s^2^(Fo^2^)+(0.0428P)^2^+3.9755P] where P=(Fo^2^+2Fc^2^)/3'
_refine_ls_weighting_scheme calc
_refine_ls_wR_factor_gt 0.0891
_refine_ls_wR_factor_ref 0.0927
_reflns_Friedel_coverage 0.000
_reflns_number_gt 7273
_reflns_number_total 7673
_reflns_threshold_expression 'I > 2\s(I)'
_cod_data_source_file d1nj05769c2.cif
_cod_data_source_block cm_uj06_lt
_cod_depositor_comments
;
Adding full bibliography for 7061279--7061288.cif.

2025-01-11
Z value and formula fixed to values more according to usual
chemical conventions. Also removing some strange small boron content
                miguel
;
_cod_original_formula_sum 'C40 H54 B0.25 P2 Se2'
_cod_original_formula_weight 757.39
_cod_original_formula_moiety '2(C20 H27 P Se)'
_cod_original_formula_units_Z 4
_cod_database_code 7061283
_shelx_shelxl_version_number 2018/3
_chemical_oxdiff_formula 'C10 H10 N O P Se'
_shelx_space_group_comment
;
The symmetry employed for this shelxl refinement is uniquely defined
by the following loop, which should always be used as a source of
symmetry information in preference to the above space-group names.
They are only intended as comments.
;
_reflns_odcompleteness_completeness 99.02
_reflns_odcompleteness_iscentric 1
_reflns_odcompleteness_theta 71.98
_olex2_refinement_description
;
1. Fixed Uiso
 At 1.2 times of:
  All C(H) groups
 At 1.5 times of:
  All C(H,H,H) groups
2.a Aromatic/amide H refined with riding coordinates:
 C5(H5), C30(H30), C34(H34), C24(H24), C8(H8), C2(H2), C27(H27), C32(H32),
 C25(H25), C3(H3), C4(H4), C31(H31), C12(H12), C33(H33), C26(H26), C11(H11),
 C10(H10), C9(H9)
2.b Idealised Me refined as rotating group:
 C37(H37A,H37B,H37C), C20(H20A,H20B,H20C), C38(H38A,H38B,H38C), C43(H43A,H43B,
 H43C), C42(H42A,H42B,H42C), C40(H40A,H40B,H40C), C18(H18A,H18B,H18C), C41(H41A,
 H41B,H41C), C44(H44A,H44B,H44C), C15(H15A,H15B,H15C), C16(H16A,H16B,H16C),
 C21(H21A,H21B,H21C)
;
_olex2_submission_special_instructions 'No special instructions were received'
_oxdiff_exptl_absorpt_empirical_details
;
Empirical correction (ABSPACK) includes:
- Absorption correction using spherical harmonics
- Frame scaling
;
_oxdiff_exptl_absorpt_empirical_full_max 3.034
_oxdiff_exptl_absorpt_empirical_full_min 0.578

loop_
_space_group_symop_operation_xyz
'x, y, z'
'-x, y+1/2, -z+1/2'
'-x, -y, -z'
'x, -y-1/2, z-1/2'

loop_
_atom_site_label
_atom_site_type_symbol
_atom_site_fract_x
_atom_site_fract_y
_atom_site_fract_z
_atom_site_U_iso_or_equiv
_atom_site_adp_type
_atom_site_occupancy
_atom_site_site_symmetry_order
_atom_site_calc_flag
_atom_site_refinement_flags_posn
_atom_site_refinement_flags_adp
_atom_site_refinement_flags_occupancy
_atom_site_disorder_assembly
_atom_site_disorder_group
Se22 Se 0.82122(2) 0.63722(2) 0.42838(2) 0.02894(8) Uani 1 1 d . . . . .
Se44 Se 0.71297(2) 0.47116(2) 0.02476(2) 0.03473(8) Uani 1 1 d . . . . .
P13 P 0.79607(3) 0.67952(3) 0.56709(3) 0.01724(11) Uani 1 1 d . . . . .
P35 P 0.70485(3) 0.35690(3) -0.03226(4) 0.02088(11) Uani 1 1 d . . . . .
C1 C 0.63411(13) 0.59830(12) 0.57265(15) 0.0214(4) Uani 1 1 d . . . . .
C14 C 0.88078(13) 0.64023(13) 0.65242(16) 0.0253(4) Uani 1 1 d . . . . .
C28 C 0.77843(13) 0.28441(12) 0.02256(14) 0.0216(4) Uani 1 1 d . . . . .
C7 C 0.63245(13) 0.57430(13) 0.46986(15) 0.0240(4) Uani 1 1 d . . . . .
C23 C 0.84996(13) 0.30176(13) 0.08106(14) 0.0224(4) Uani 1 1 d . . . . .
C6 C 0.69545(13) 0.64713(12) 0.61760(14) 0.0197(4) Uani 1 1 d . . . . .
C29 C 0.87324(13) 0.37952(12) 0.12418(15) 0.0226(4) Uani 1 1 d . . . . .
C5 C 0.68211(14) 0.66953(14) 0.71251(15) 0.0267(4) Uani 1 1 d . . . . .
H5 H 0.720773 0.702943 0.742777 0.032 Uiso 1 1 calc R U . . .
C30 C 0.83470(14) 0.40648(13) 0.20586(16) 0.0281(5) Uani 1 1 d . . . . .
H30 H 0.789973 0.378451 0.230335 0.034 Uiso 1 1 calc R U . . .
C34 C 0.94113(14) 0.42129(14) 0.08968(17) 0.0287(5) Uani 1 1 d . . . . .
H34 H 0.968714 0.403307 0.036317 0.034 Uiso 1 1 calc R U . . .
C24 C 0.90634(14) 0.24128(14) 0.10500(17) 0.0288(5) Uani 1 1 d . . . . .
H24 H 0.954294 0.252950 0.142188 0.035 Uiso 1 1 calc R U . . .
C8 C 0.60254(15) 0.62534(15) 0.39983(17) 0.0315(5) Uani 1 1 d . . . . .
H8 H 0.584905 0.675317 0.416538 0.038 Uiso 1 1 calc R U . . .
C2 C 0.56640(14) 0.57180(14) 0.62531(16) 0.0287(5) Uani 1 1 d . . . . .
H2 H 0.527064 0.538375 0.596230 0.034 Uiso 1 1 calc R U . . .
C27 C 0.76619(15) 0.20575(13) -0.00466(16) 0.0282(5) Uani 1 1 d . . . . .
H27 H 0.718370 0.192855 -0.041451 0.034 Uiso 1 1 calc R U . . .
C32 C 0.92810(17) 0.51614(14) 0.21524(19) 0.0367(6) Uani 1 1 d . . . . .
H32 H 0.946046 0.562111 0.245138 0.044 Uiso 1 1 calc R U . . .
C36 C 0.73662(15) 0.35953(14) -0.16093(16) 0.0289(5) Uani 1 1 d . . . . .
C25 C 0.89342(15) 0.16502(14) 0.07551(18) 0.0318(5) Uani 1 1 d . . . . .
H25 H 0.932330 0.126237 0.092225 0.038 Uiso 1 1 calc R U . . .
C17 C 0.78910(14) 0.78986(13) 0.56257(16) 0.0256(4) Uani 1 1 d . . . . .
C3 C 0.55592(14) 0.59369(15) 0.71941(17) 0.0322(5) Uani 1 1 d . . . . .
H3 H 0.510519 0.574875 0.753048 0.039 Uiso 1 1 calc R U . . .
C4 C 0.61368(15) 0.64373(16) 0.76249(16) 0.0320(5) Uani 1 1 d . . . . .
H4 H 0.606628 0.660094 0.825055 0.038 Uiso 1 1 calc R U . . .
C31 C 0.86192(17) 0.47425(14) 0.25111(18) 0.0342(5) Uani 1 1 d . . . . .
H31 H 0.835627 0.491547 0.305655 0.041 Uiso 1 1 calc R U . . .
C12 C 0.65401(14) 0.49835(15) 0.44437(19) 0.0322(5) Uani 1 1 d . . . . .
H12 H 0.670165 0.462353 0.491296 0.039 Uiso 1 1 calc R U . . .
C37 C 0.67490(18) 0.41156(17) -0.21832(19) 0.0413(6) Uani 1 1 d . . . . .
H37A H 0.621219 0.385777 -0.224658 0.062 Uiso 1 1 calc R U . . .
H37B H 0.696501 0.420974 -0.280536 0.062 Uiso 1 1 calc R U . . .
H37C H 0.668265 0.460542 -0.185735 0.062 Uiso 1 1 calc R U . . .
C33 C 0.96786(15) 0.48986(15) 0.1348(2) 0.0357(6) Uani 1 1 d . . . . .
H33 H 1.012611 0.518162 0.110792 0.043 Uiso 1 1 calc R U . . .
C39 C 0.59309(14) 0.31868(14) -0.01614(18) 0.0313(5) Uani 1 1 d . . . . .
C20 C 0.87000(18) 0.82321(15) 0.52237(18) 0.0366(6) Uani 1 1 d . . . . .
H20A H 0.914814 0.819651 0.569844 0.055 Uiso 1 1 calc R U . . .
H20B H 0.861245 0.877083 0.505102 0.055 Uiso 1 1 calc R U . . .
H20C H 0.884807 0.793844 0.466899 0.055 Uiso 1 1 calc R U . . .
C26 C 0.82223(16) 0.14691(13) 0.02100(18) 0.0317(5) Uani 1 1 d . . . . .
H26 H 0.812025 0.095562 0.001682 0.038 Uiso 1 1 calc R U . . .
C11 C 0.65146(17) 0.47621(17) 0.3492(2) 0.0431(7) Uani 1 1 d . . . . .
H11 H 0.667582 0.425799 0.332374 0.052 Uiso 1 1 calc R U . . .
C38 C 0.74292(18) 0.27911(16) -0.20919(18) 0.0381(6) Uani 1 1 d . . . . .
H38A H 0.786427 0.248839 -0.177473 0.057 Uiso 1 1 calc R U . . .
H38B H 0.756282 0.285978 -0.275031 0.057 Uiso 1 1 calc R U . . .
H38C H 0.689978 0.252223 -0.205249 0.057 Uiso 1 1 calc R U . . .
C10 C 0.62526(18) 0.52823(19) 0.27923(19) 0.0468(8) Uani 1 1 d . . . . .
H10 H 0.625400 0.513660 0.215267 0.056 Uiso 1 1 calc R U . . .
C43 C 0.82482(17) 0.39659(17) -0.16029(19) 0.0390(6) Uani 1 1 d . . . . .
H43A H 0.822405 0.448247 -0.133438 0.058 Uiso 1 1 calc R U . . .
H43B H 0.844031 0.399736 -0.224487 0.058 Uiso 1 1 calc R U . . .
H43C H 0.863190 0.364947 -0.122541 0.058 Uiso 1 1 calc R U . . .
C9 C 0.59878(17) 0.6022(2) 0.30469(18) 0.0430(7) Uani 1 1 d . . . . .
H9 H 0.578351 0.636621 0.258006 0.052 Uiso 1 1 calc R U . . .
C42 C 0.53119(17) 0.38783(17) -0.0297(2) 0.0457(7) Uani 1 1 d . . . . .
H42A H 0.545123 0.428102 0.015951 0.068 Uiso 1 1 calc R U . . .
H42B H 0.474652 0.369954 -0.020346 0.068 Uiso 1 1 calc R U . . .
H42C H 0.535280 0.408454 -0.093141 0.068 Uiso 1 1 calc R U . . .
C40 C 0.56221(17) 0.25376(17) -0.0849(2) 0.0430(6) Uani 1 1 d . . . . .
H40A H 0.565419 0.271893 -0.149555 0.065 Uiso 1 1 calc R U . . .
H40B H 0.504848 0.240673 -0.071834 0.065 Uiso 1 1 calc R U . . .
H40C H 0.597104 0.208201 -0.076232 0.065 Uiso 1 1 calc R U . . .
C18 C 0.7727(2) 0.83113(15) 0.6562(2) 0.0505(8) Uani 1 1 d . . . . .
H18A H 0.718408 0.815982 0.678285 0.076 Uiso 1 1 calc R U . . .
H18B H 0.773873 0.886794 0.646508 0.076 Uiso 1 1 calc R U . . .
H18C H 0.815516 0.816723 0.702857 0.076 Uiso 1 1 calc R U . . .
C41 C 0.58981(18) 0.29024(19) 0.0876(2) 0.0458(7) Uani 1 1 d . . . . .
H41A H 0.624130 0.244237 0.095534 0.069 Uiso 1 1 calc R U . . .
H41B H 0.532599 0.278015 0.102341 0.069 Uiso 1 1 calc R U . . .
H41C H 0.610658 0.330667 0.129672 0.069 Uiso 1 1 calc R U . . .
C44 C 0.7170(2) 0.80709(16) 0.4899(3) 0.0571(9) Uani 1 1 d . . . . .
H44A H 0.725686 0.777969 0.432425 0.086 Uiso 1 1 calc R U . . .
H44B H 0.715939 0.862086 0.475611 0.086 Uiso 1 1 calc R U . . .
H44C H 0.664254 0.791983 0.516272 0.086 Uiso 1 1 calc R U . . .
C15 C 0.96660(17) 0.6595(3) 0.6157(3) 0.0741(13) Uani 1 1 d . . . . .
H15A H 0.969327 0.643640 0.550108 0.111 Uiso 1 1 calc R U . . .
H15B H 1.009041 0.632259 0.653052 0.111 Uiso 1 1 calc R U . . .
H15C H 0.976130 0.714931 0.620468 0.111 Uiso 1 1 calc R U . . .
C16 C 0.8702(3) 0.55180(19) 0.6516(4) 0.0895(17) Uani 1 1 d . . . . .
H16A H 0.815996 0.538448 0.675592 0.134 Uiso 1 1 calc R U . . .
H16B H 0.913689 0.528310 0.691251 0.134 Uiso 1 1 calc R U . . .
H16C H 0.874171 0.532748 0.587418 0.134 Uiso 1 1 calc R U . . .
C21 C 0.8791(3) 0.6668(4) 0.7545(2) 0.106(2) Uani 1 1 d . . . . .
H21A H 0.882249 0.722929 0.757002 0.160 Uiso 1 1 calc R U . . .
H21B H 0.926386 0.644807 0.789639 0.160 Uiso 1 1 calc R U . . .
H21C H 0.827692 0.649650 0.782241 0.160 Uiso 1 1 calc R U . . .

loop_
_atom_site_aniso_label
_atom_site_aniso_U_11
_atom_site_aniso_U_22
_atom_site_aniso_U_33
_atom_site_aniso_U_23
_atom_site_aniso_U_13
_atom_site_aniso_U_12
Se22 0.02976(13) 0.03651(15) 0.02085(12) -0.00918(9) 0.00592(9) -0.00761(10)
Se44 0.04156(16) 0.01833(13) 0.04353(16) -0.01035(10) -0.01094(11) 0.00488(10)
P13 0.0179(2) 0.0171(2) 0.0167(2) -0.00161(17) 0.00043(17) -0.00180(18)
P35 0.0227(3) 0.0154(2) 0.0245(3) -0.00395(18) 0.0002(2) -0.00057(19)
C1 0.0195(9) 0.0207(10) 0.0239(10) -0.0013(8) -0.0010(7) 0.0009(8)
C14 0.0212(10) 0.0269(11) 0.0274(11) 0.0030(8) -0.0044(8) 0.0010(8)
C28 0.0244(10) 0.0183(10) 0.0224(10) -0.0007(8) 0.0054(8) -0.0004(8)
C7 0.0176(9) 0.0278(11) 0.0264(10) -0.0070(8) -0.0008(8) -0.0045(8)
C23 0.0230(10) 0.0220(10) 0.0225(10) -0.0002(8) 0.0062(8) -0.0009(8)
C6 0.0194(9) 0.0195(10) 0.0202(9) -0.0011(7) -0.0001(7) -0.0008(8)
C29 0.0218(10) 0.0207(10) 0.0251(10) 0.0001(8) -0.0021(8) -0.0010(8)
C5 0.0248(10) 0.0324(12) 0.0227(10) -0.0060(9) -0.0002(8) -0.0069(9)
C30 0.0294(11) 0.0240(11) 0.0311(11) -0.0033(9) 0.0023(9) -0.0039(9)
C34 0.0224(10) 0.0302(12) 0.0334(11) 0.0062(9) -0.0019(9) -0.0007(9)
C24 0.0253(11) 0.0275(11) 0.0335(11) 0.0016(9) 0.0017(9) 0.0030(9)
C8 0.0300(12) 0.0360(13) 0.0282(11) -0.0035(10) -0.0036(9) -0.0014(10)
C2 0.0230(10) 0.0300(12) 0.0329(11) -0.0040(9) -0.0018(9) -0.0073(9)
C27 0.0307(11) 0.0212(11) 0.0327(11) -0.0021(9) 0.0018(9) -0.0022(9)
C32 0.0392(13) 0.0228(11) 0.0468(14) -0.0015(10) -0.0191(11) -0.0026(10)
C36 0.0330(12) 0.0281(12) 0.0255(11) 0.0003(9) 0.0020(9) -0.0020(9)
C25 0.0327(12) 0.0245(11) 0.0386(12) 0.0048(10) 0.0080(10) 0.0090(9)
C17 0.0260(10) 0.0212(10) 0.0293(11) 0.0006(8) -0.0023(8) -0.0019(8)
C3 0.0257(11) 0.0407(14) 0.0306(11) -0.0004(10) 0.0062(9) -0.0092(10)
C4 0.0285(11) 0.0455(14) 0.0222(10) -0.0046(9) 0.0042(9) -0.0057(10)
C31 0.0399(13) 0.0287(12) 0.0334(12) -0.0062(10) -0.0061(10) 0.0037(10)
C12 0.0239(11) 0.0301(12) 0.0427(13) -0.0108(10) 0.0047(9) -0.0043(9)
C37 0.0485(15) 0.0422(15) 0.0325(12) 0.0088(11) -0.0065(11) 0.0032(12)
C33 0.0274(11) 0.0284(12) 0.0507(15) 0.0101(11) -0.0101(10) -0.0084(10)
C39 0.0236(11) 0.0288(12) 0.0418(13) -0.0055(10) 0.0043(9) -0.0015(9)
C20 0.0501(15) 0.0246(12) 0.0358(12) -0.0008(10) 0.0111(11) -0.0131(11)
C26 0.0386(13) 0.0180(10) 0.0388(13) -0.0021(9) 0.0075(10) 0.0013(9)
C11 0.0355(13) 0.0450(16) 0.0498(16) -0.0250(13) 0.0158(12) -0.0140(12)
C38 0.0487(15) 0.0387(14) 0.0273(12) -0.0088(10) 0.0076(10) -0.0015(11)
C10 0.0399(14) 0.068(2) 0.0329(13) -0.0263(13) 0.0135(11) -0.0297(14)
C43 0.0401(14) 0.0408(14) 0.0363(13) 0.0072(11) 0.0067(11) -0.0101(11)
C9 0.0348(13) 0.068(2) 0.0259(12) 0.0009(12) -0.0045(10) -0.0169(13)
C42 0.0271(12) 0.0411(15) 0.0687(19) -0.0080(14) -0.0003(12) 0.0066(11)
C40 0.0297(12) 0.0361(14) 0.0632(18) -0.0107(13) 0.0010(12) -0.0107(11)
C18 0.082(2) 0.0213(12) 0.0504(16) -0.0089(11) 0.0317(15) -0.0023(13)
C41 0.0359(14) 0.0549(18) 0.0476(15) 0.0032(13) 0.0162(12) -0.0029(13)
C44 0.0548(18) 0.0214(13) 0.093(2) 0.0058(14) -0.0363(17) 0.0007(12)
C15 0.0187(13) 0.125(4) 0.078(2) 0.051(2) -0.0034(14) -0.0008(16)
C16 0.077(3) 0.0297(16) 0.156(4) 0.033(2) -0.074(3) -0.0091(16)
C21 0.084(3) 0.192(6) 0.0401(18) -0.044(3) -0.0404(19) 0.088(3)

loop_
_atom_type_symbol
_atom_type_description
_atom_type_scat_dispersion_real
_atom_type_scat_dispersion_imag
_atom_type_scat_source
C C 0.0181 0.0091 'International Tables Vol C Tables 4.2.6.8 and 6.1.1.4'
H H 0.0000 0.0000 'International Tables Vol C Tables 4.2.6.8 and 6.1.1.4'
P P 0.2955 0.4335 'International Tables Vol C Tables 4.2.6.8 and 6.1.1.4'
Se Se -0.7943 1.1372 'International Tables Vol C Tables 4.2.6.8 and 6.1.1.4'
B B 0.0090 0.0039 'International Tables Vol C Tables 4.2.6.8 and 6.1.1.4'

loop_
_geom_angle_atom_site_label_1
_geom_angle_atom_site_label_2
_geom_angle_atom_site_label_3
_geom_angle
_geom_angle_site_symmetry_1
_geom_angle_site_symmetry_3
_geom_angle_publ_flag
C14 P13 Se22 107.92(7) . . ?
C6 P13 Se22 115.94(7) . . ?
C6 P13 C14 104.85(9) . . ?
C6 P13 C17 105.11(9) . . ?
C17 P13 Se22 108.74(7) . . ?
C17 P13 C14 114.48(10) . . ?
C28 P35 Se44 115.51(7) . . ?
C28 P35 C36 103.21(10) . . ?
C28 P35 C39 107.35(10) . . ?
C36 P35 Se44 108.94(8) . . ?
C36 P35 C39 113.43(11) . . ?
C39 P35 Se44 108.49(8) . . ?
C6 C1 C7 125.53(18) . . ?
C2 C1 C7 115.38(18) . . ?
C2 C1 C6 119.03(19) . . ?
C15 C14 P13 109.74(18) . . ?
C15 C14 C16 108.4(3) . . ?
C16 C14 P13 105.73(17) . . ?
C21 C14 P13 117.48(19) . . ?
C21 C14 C15 107.6(3) . . ?
C21 C14 C16 107.6(4) . . ?
C23 C28 P35 125.88(16) . . ?
C27 C28 P35 116.45(16) . . ?
C27 C28 C23 117.3(2) . . ?
C8 C7 C1 120.3(2) . . ?
C8 C7 C12 119.1(2) . . ?
C12 C7 C1 120.3(2) . . ?
C28 C23 C29 127.12(19) . . ?
C24 C23 C28 118.7(2) . . ?
C24 C23 C29 114.14(19) . . ?
C1 C6 P13 126.55(15) . . ?
C5 C6 P13 115.94(15) . . ?
C5 C6 C1 117.37(18) . . ?
C30 C29 C23 120.98(19) . . ?
C34 C29 C23 119.83(19) . . ?
C34 C29 C30 118.7(2) . . ?
C6 C5 H5 118.8 . . ?
C4 C5 C6 122.4(2) . . ?
C4 C5 H5 118.8 . . ?
C29 C30 H30 119.5 . . ?
C31 C30 C29 121.0(2) . . ?
C31 C30 H30 119.5 . . ?
C29 C34 H34 119.9 . . ?
C33 C34 C29 120.2(2) . . ?
C33 C34 H34 119.9 . . ?
C23 C24 H24 118.8 . . ?
C25 C24 C23 122.5(2) . . ?
C25 C24 H24 118.8 . . ?
C7 C8 H8 119.9 . . ?
C7 C8 C9 120.3(2) . . ?
C9 C8 H8 119.9 . . ?
C1 C2 H2 118.9 . . ?
C3 C2 C1 122.2(2) . . ?
C3 C2 H2 118.9 . . ?
C28 C27 H27 118.6 . . ?
C26 C27 C28 122.7(2) . . ?
C26 C27 H27 118.6 . . ?
C31 C32 H32 120.0 . . ?
C31 C32 C33 120.0(2) . . ?
C33 C32 H32 120.0 . . ?
C37 C36 P35 109.27(17) . . ?
C37 C36 C38 109.7(2) . . ?
C37 C36 C43 109.4(2) . . ?
C38 C36 P35 114.98(16) . . ?
C38 C36 C43 107.4(2) . . ?
C43 C36 P35 105.94(16) . . ?
C24 C25 H25 120.4 . . ?
C26 C25 C24 119.3(2) . . ?
C26 C25 H25 120.4 . . ?
C20 C17 P13 109.58(16) . . ?
C20 C17 C44 107.5(2) . . ?
C18 C17 P13 116.46(17) . . ?
C18 C17 C20 108.3(2) . . ?
C18 C17 C44 109.9(2) . . ?
C44 C17 P13 104.77(16) . . ?
C2 C3 H3 120.5 . . ?
C4 C3 C2 119.1(2) . . ?
C4 C3 H3 120.5 . . ?
C5 C4 H4 120.1 . . ?
C3 C4 C5 119.8(2) . . ?
C3 C4 H4 120.1 . . ?
C30 C31 H31 120.1 . . ?
C32 C31 C30 119.9(2) . . ?
C32 C31 H31 120.1 . . ?
C7 C12 H12 119.9 . . ?
C11 C12 C7 120.1(3) . . ?
C11 C12 H12 119.9 . . ?
C36 C37 H37A 109.5 . . ?
C36 C37 H37B 109.5 . . ?
C36 C37 H37C 109.5 . . ?
H37A C37 H37B 109.5 . . ?
H37A C37 H37C 109.5 . . ?
H37B C37 H37C 109.5 . . ?
C34 C33 H33 119.9 . . ?
C32 C33 C34 120.2(2) . . ?
C32 C33 H33 119.9 . . ?
C42 C39 P35 108.27(17) . . ?
C40 C39 P35 116.80(17) . . ?
C40 C39 C42 106.6(2) . . ?
C41 C39 P35 106.21(17) . . ?
C41 C39 C42 108.6(2) . . ?
C41 C39 C40 110.2(2) . . ?
C17 C20 H20A 109.5 . . ?
C17 C20 H20B 109.5 . . ?
C17 C20 H20C 109.5 . . ?
H20A C20 H20B 109.5 . . ?
H20A C20 H20C 109.5 . . ?
H20B C20 H20C 109.5 . . ?
C27 C26 H26 120.3 . . ?
C25 C26 C27 119.4(2) . . ?
C25 C26 H26 120.3 . . ?
C12 C11 H11 119.7 . . ?
C10 C11 C12 120.5(3) . . ?
C10 C11 H11 119.7 . . ?
C36 C38 H38A 109.5 . . ?
C36 C38 H38B 109.5 . . ?
C36 C38 H38C 109.5 . . ?
H38A C38 H38B 109.5 . . ?
H38A C38 H38C 109.5 . . ?
H38B C38 H38C 109.5 . . ?
C11 C10 H10 120.2 . . ?
C11 C10 C9 119.6(2) . . ?
C9 C10 H10 120.2 . . ?
C36 C43 H43A 109.5 . . ?
C36 C43 H43B 109.5 . . ?
C36 C43 H43C 109.5 . . ?
H43A C43 H43B 109.5 . . ?
H43A C43 H43C 109.5 . . ?
H43B C43 H43C 109.5 . . ?
C8 C9 H9 119.9 . . ?
C10 C9 C8 120.2(3) . . ?
C10 C9 H9 119.9 . . ?
C39 C42 H42A 109.5 . . ?
C39 C42 H42B 109.5 . . ?
C39 C42 H42C 109.5 . . ?
H42A C42 H42B 109.5 . . ?
H42A C42 H42C 109.5 . . ?
H42B C42 H42C 109.5 . . ?
C39 C40 H40A 109.5 . . ?
C39 C40 H40B 109.5 . . ?
C39 C40 H40C 109.5 . . ?
H40A C40 H40B 109.5 . . ?
H40A C40 H40C 109.5 . . ?
H40B C40 H40C 109.5 . . ?
C17 C18 H18A 109.5 . . ?
C17 C18 H18B 109.5 . . ?
C17 C18 H18C 109.5 . . ?
H18A C18 H18B 109.5 . . ?
H18A C18 H18C 109.5 . . ?
H18B C18 H18C 109.5 . . ?
C39 C41 H41A 109.5 . . ?
C39 C41 H41B 109.5 . . ?
C39 C41 H41C 109.5 . . ?
H41A C41 H41B 109.5 . . ?
H41A C41 H41C 109.5 . . ?
H41B C41 H41C 109.5 . . ?
C17 C44 H44A 109.5 . . ?
C17 C44 H44B 109.5 . . ?
C17 C44 H44C 109.5 . . ?
H44A C44 H44B 109.5 . . ?
H44A C44 H44C 109.5 . . ?
H44B C44 H44C 109.5 . . ?
C14 C15 H15A 109.5 . . ?
C14 C15 H15B 109.5 . . ?
C14 C15 H15C 109.5 . . ?
H15A C15 H15B 109.5 . . ?
H15A C15 H15C 109.5 . . ?
H15B C15 H15C 109.5 . . ?
C14 C16 H16A 109.5 . . ?
C14 C16 H16B 109.5 . . ?
C14 C16 H16C 109.5 . . ?
H16A C16 H16B 109.5 . . ?
H16A C16 H16C 109.5 . . ?
H16B C16 H16C 109.5 . . ?
C14 C21 H21A 109.5 . . ?
C14 C21 H21B 109.5 . . ?
C14 C21 H21C 109.5 . . ?
H21A C21 H21B 109.5 . . ?
H21A C21 H21C 109.5 . . ?
H21B C21 H21C 109.5 . . ?

loop_
_geom_bond_atom_site_label_1
_geom_bond_atom_site_label_2
_geom_bond_distance
_geom_bond_site_symmetry_2
_geom_bond_publ_flag
Se22 P13 2.1224(5) . ?
Se44 P35 2.1102(5) . ?
P13 C14 1.893(2) . ?
P13 C6 1.850(2) . ?
P13 C17 1.888(2) . ?
P35 C28 1.851(2) . ?
P35 C36 1.887(2) . ?
P35 C39 1.909(2) . ?
C1 C7 1.497(3) . ?
C1 C6 1.414(3) . ?
C1 C2 1.397(3) . ?
C14 C15 1.507(4) . ?
C14 C16 1.519(4) . ?
C14 C21 1.502(4) . ?
C28 C23 1.410(3) . ?
C28 C27 1.408(3) . ?
C7 C8 1.385(3) . ?
C7 C12 1.390(3) . ?
C23 C29 1.500(3) . ?
C23 C24 1.400(3) . ?
C6 C5 1.406(3) . ?
C29 C30 1.392(3) . ?
C29 C34 1.391(3) . ?
C5 H5 0.9300 . ?
C5 C4 1.382(3) . ?
C30 H30 0.9300 . ?
C30 C31 1.382(3) . ?
C34 H34 0.9300 . ?
C34 C33 1.390(4) . ?
C24 H24 0.9300 . ?
C24 C25 1.379(3) . ?
C8 H8 0.9300 . ?
C8 C9 1.390(3) . ?
C2 H2 0.9300 . ?
C2 C3 1.385(3) . ?
C27 H27 0.9300 . ?
C27 C26 1.381(3) . ?
C32 H32 0.9300 . ?
C32 C31 1.378(4) . ?
C32 C33 1.383(4) . ?
C36 C37 1.531(3) . ?
C36 C38 1.535(3) . ?
C36 C43 1.535(3) . ?
C25 H25 0.9300 . ?
C25 C26 1.378(4) . ?
C17 C20 1.527(3) . ?
C17 C18 1.518(3) . ?
C17 C44 1.536(3) . ?
C3 H3 0.9300 . ?
C3 C4 1.378(3) . ?
C4 H4 0.9300 . ?
C31 H31 0.9300 . ?
C12 H12 0.9300 . ?
C12 C11 1.386(4) . ?
C37 H37A 0.9600 . ?
C37 H37B 0.9600 . ?
C37 H37C 0.9600 . ?
C33 H33 0.9300 . ?
C39 C42 1.543(4) . ?
C39 C40 1.538(3) . ?
C39 C41 1.534(4) . ?
C20 H20A 0.9600 . ?
C20 H20B 0.9600 . ?
C20 H20C 0.9600 . ?
C26 H26 0.9300 . ?
C11 H11 0.9300 . ?
C11 C10 1.377(5) . ?
C38 H38A 0.9600 . ?
C38 H38B 0.9600 . ?
C38 H38C 0.9600 . ?
C10 H10 0.9300 . ?
C10 C9 1.381(5) . ?
C43 H43A 0.9600 . ?
C43 H43B 0.9600 . ?
C43 H43C 0.9600 . ?
C9 H9 0.9300 . ?
C42 H42A 0.9600 . ?
C42 H42B 0.9600 . ?
C42 H42C 0.9600 . ?
C40 H40A 0.9600 . ?
C40 H40B 0.9600 . ?
C40 H40C 0.9600 . ?
C18 H18A 0.9600 . ?
C18 H18B 0.9600 . ?
C18 H18C 0.9600 . ?
C41 H41A 0.9600 . ?
C41 H41B 0.9600 . ?
C41 H41C 0.9600 . ?
C44 H44A 0.9600 . ?
C44 H44B 0.9600 . ?
C44 H44C 0.9600 . ?
C15 H15A 0.9600 . ?
C15 H15B 0.9600 . ?
C15 H15C 0.9600 . ?
C16 H16A 0.9600 . ?
C16 H16B 0.9600 . ?
C16 H16C 0.9600 . ?
C21 H21A 0.9600 . ?
C21 H21B 0.9600 . ?
C21 H21C 0.9600 . ?

loop_
_geom_torsion_atom_site_label_1
_geom_torsion_atom_site_label_2
_geom_torsion_atom_site_label_3
_geom_torsion_atom_site_label_4
_geom_torsion
_geom_torsion_site_symmetry_1
_geom_torsion_site_symmetry_2
_geom_torsion_site_symmetry_3
_geom_torsion_site_symmetry_4
_geom_torsion_publ_flag
Se22 P13 C14 C15 52.9(3) . . . . ?
Se22 P13 C14 C16 -63.8(3) . . . . ?
Se22 P13 C14 C21 176.2(3) . . . . ?
Se22 P13 C6 C1 -0.8(2) . . . . ?
Se22 P13 C6 C5 174.71(15) . . . . ?
Se22 P13 C17 C20 -55.73(17) . . . . ?
Se22 P13 C17 C18 -179.04(19) . . . . ?
Se22 P13 C17 C44 59.4(2) . . . . ?
Se44 P35 C28 C23 -15.4(2) . . . . ?
Se44 P35 C28 C27 171.29(14) . . . . ?
Se44 P35 C36 C37 -62.38(18) . . . . ?
Se44 P35 C36 C38 173.81(16) . . . . ?
Se44 P35 C36 C43 55.35(18) . . . . ?
P13 C6 C5 C4 -174.0(2) . . . . ?
P35 C28 C23 C29 11.1(3) . . . . ?
P35 C28 C23 C24 -170.35(16) . . . . ?
P35 C28 C27 C26 171.75(18) . . . . ?
C1 C7 C8 C9 -178.2(2) . . . . ?
C1 C7 C12 C11 179.3(2) . . . . ?
C1 C6 C5 C4 2.0(3) . . . . ?
C1 C2 C3 C4 0.5(4) . . . . ?
C14 P13 C6 C1 -119.69(19) . . . . ?
C14 P13 C6 C5 55.83(19) . . . . ?
C14 P13 C17 C20 65.04(19) . . . . ?
C14 P13 C17 C18 -58.3(2) . . . . ?
C14 P13 C17 C44 -179.9(2) . . . . ?
C28 P35 C36 C37 174.38(17) . . . . ?
C28 P35 C36 C38 50.6(2) . . . . ?
C28 P35 C36 C43 -67.89(18) . . . . ?
C28 C23 C29 C30 79.1(3) . . . . ?
C28 C23 C29 C34 -108.8(2) . . . . ?
C28 C23 C24 C25 -1.7(3) . . . . ?
C28 C27 C26 C25 0.0(4) . . . . ?
C7 C1 C6 P13 -10.6(3) . . . . ?
C7 C1 C6 C5 173.9(2) . . . . ?
C7 C1 C2 C3 -175.4(2) . . . . ?
C7 C8 C9 C10 -0.3(4) . . . . ?
C7 C12 C11 C10 -1.9(4) . . . . ?
C23 C28 C27 C26 -2.1(3) . . . . ?
C23 C29 C30 C31 173.5(2) . . . . ?
C23 C29 C34 C33 -174.2(2) . . . . ?
C23 C24 C25 C26 -0.5(4) . . . . ?
C6 P13 C14 C15 177.1(2) . . . . ?
C6 P13 C14 C16 60.4(3) . . . . ?
C6 P13 C14 C21 -59.7(3) . . . . ?
C6 P13 C17 C20 179.53(16) . . . . ?
C6 P13 C17 C18 56.2(2) . . . . ?
C6 P13 C17 C44 -65.4(2) . . . . ?
C6 C1 C7 C8 -79.1(3) . . . . ?
C6 C1 C7 C12 106.5(3) . . . . ?
C6 C1 C2 C3 2.0(3) . . . . ?
C6 C5 C4 C3 0.5(4) . . . . ?
C29 C23 C24 C25 177.1(2) . . . . ?
C29 C30 C31 C32 0.1(4) . . . . ?
C29 C34 C33 C32 1.2(4) . . . . ?
C30 C29 C34 C33 -1.9(3) . . . . ?
C34 C29 C30 C31 1.3(3) . . . . ?
C24 C23 C29 C30 -99.6(2) . . . . ?
C24 C23 C29 C34 72.5(3) . . . . ?
C24 C25 C26 C27 1.3(4) . . . . ?
C8 C7 C12 C11 4.8(3) . . . . ?
C2 C1 C7 C8 98.1(3) . . . . ?
C2 C1 C7 C12 -76.4(3) . . . . ?
C2 C1 C6 P13 172.32(17) . . . . ?
C2 C1 C6 C5 -3.1(3) . . . . ?
C2 C3 C4 C5 -1.8(4) . . . . ?
C27 C28 C23 C29 -175.7(2) . . . . ?
C27 C28 C23 C24 2.9(3) . . . . ?
C36 P35 C28 C23 103.36(18) . . . . ?
C36 P35 C28 C27 -69.93(18) . . . . ?
C17 P13 C14 C15 -68.3(3) . . . . ?
C17 P13 C14 C16 175.0(3) . . . . ?
C17 P13 C14 C21 55.0(3) . . . . ?
C17 P13 C6 C1 119.28(19) . . . . ?
C17 P13 C6 C5 -65.21(19) . . . . ?
C31 C32 C33 C34 0.2(4) . . . . ?
C12 C7 C8 C9 -3.6(3) . . . . ?
C12 C11 C10 C9 -2.1(4) . . . . ?
C33 C32 C31 C30 -0.8(4) . . . . ?
C39 P35 C28 C23 -136.56(18) . . . . ?
C39 P35 C28 C27 50.15(19) . . . . ?
C39 P35 C36 C37 58.6(2) . . . . ?
C39 P35 C36 C38 -65.3(2) . . . . ?
C39 P35 C36 C43 176.29(16) . . . . ?
C11 C10 C9 C8 3.2(4) . . . . ?
